data_7109520
loop_
_publ_author_name
'Mary S. Collins'
'Matthew E. Carnes'
'Aaron C. Sather'
'Orion B. Berryman'
'Lev N. Zakharov'
'Simon J. Teat'
'Darren W. Johnson'

_publ_section_title
;
 Pnictogen-directed synthesis of discrete disulfide macrocycles
;
_journal_name_full Chem.Commun.
_journal_page_first 6599
_journal_paper_doi 10.1039/c3cc43524e
_journal_volume 49
_journal_year 2013
_chemical_formula_sum 'C43 H38 S6'
_chemical_formula_weight 747.09
_chemical_name_systematic
; 
 ? 
;
_space_group_IT_number 14
_symmetry_cell_setting monoclinic
_symmetry_space_group_name_Hall '-P 2ybc'
_symmetry_space_group_name_H-M 'P 1 21/c 1'
_atom_sites_solution_hydrogens geom
_atom_sites_solution_primary direct
_atom_sites_solution_secondary difmap
_audit_creation_method SHELXTL
_cell_angle_alpha 90.00
_cell_angle_beta 97.668(8)
_cell_angle_gamma 90.00
_cell_formula_units_Z 4
_cell_length_a 8.735(4)
_cell_length_b 38.295(16)
_cell_length_c 11.313(5)
_cell_measurement_temperature 173(2)
_cell_volume 3750(3)
_computing_cell_refinement 'Bruker SAINT'
_computing_data_collection 'Bruker SMART'
_computing_data_reduction 'Bruker SAINT'
_computing_molecular_graphics 'Bruker SHELXTL'
_computing_publication_material 'Bruker SHELXTL'
_computing_structure_refinement 'SHELXL-97 (Sheldrick, 2008)'
_computing_structure_solution 'SHELXS-97 (Sheldrick, 2008)'
_diffrn_ambient_temperature 173(2)
_diffrn_measured_fraction_theta_full 0.997
_diffrn_measured_fraction_theta_max 0.997
_diffrn_measurement_device_type 'Bruker Apex CCD'
_diffrn_measurement_method 'phi and omega scan'
_diffrn_radiation_monochromator graphite
_diffrn_radiation_source 'fine-focus sealed tube'
_diffrn_radiation_type MoK\a
_diffrn_radiation_wavelength 0.71073
_diffrn_reflns_av_R_equivalents 0.0934
_diffrn_reflns_av_sigmaI/netI 0.1213
_diffrn_reflns_limit_h_max 8
_diffrn_reflns_limit_h_min -10
_diffrn_reflns_limit_k_max 45
_diffrn_reflns_limit_k_min -45
_diffrn_reflns_limit_l_max 13
_diffrn_reflns_limit_l_min -12
_diffrn_reflns_number 19181
_diffrn_reflns_theta_full 25.00
_diffrn_reflns_theta_max 25.00
_diffrn_reflns_theta_min 1.06
_exptl_absorpt_coefficient_mu 0.396
_exptl_absorpt_correction_T_max 0.9921
_exptl_absorpt_correction_T_min 0.9430
_exptl_absorpt_correction_type multi-scan
_exptl_absorpt_process_details SADABS
_exptl_crystal_density_diffrn 1.323
_exptl_crystal_density_method 'not measured'
_exptl_crystal_description plate
_exptl_crystal_F_000 1568
_exptl_crystal_size_max 0.15
_exptl_crystal_size_mid 0.12
_exptl_crystal_size_min 0.02
_refine_diff_density_max 0.343
_refine_diff_density_min -0.406
_refine_diff_density_rms 0.081
_refine_ls_extinction_method none
_refine_ls_goodness_of_fit_ref 1.096
_refine_ls_hydrogen_treatment constr
_refine_ls_matrix_type full
_refine_ls_number_parameters 442
_refine_ls_number_reflns 6592
_refine_ls_number_restraints 0
_refine_ls_restrained_S_all 1.096
_refine_ls_R_factor_all 0.1463
_refine_ls_R_factor_gt 0.0809
_refine_ls_shift/su_max 0.000
_refine_ls_shift/su_mean 0.000
_refine_ls_structure_factor_coef Fsqd
_refine_ls_weighting_details 'calc w=1/[\s^2^(Fo^2^)+(0.0736P)^2^+1.7290P] where P=(Fo^2^+2Fc^2^)/3'
_refine_ls_weighting_scheme calc
_refine_ls_wR_factor_gt 0.1629
_refine_ls_wR_factor_ref 0.1949
_reflns_number_gt 3915
_reflns_number_total 6592
_reflns_threshold_expression >2sigma(I)
_cod_data_source_file c3cc43524e.txt
_cod_data_source_block ob130
_cod_original_sg_symbol_H-M P2(1)/c
_cod_database_code 7109520

loop_
_symmetry_equiv_pos_as_xyz
'x, y, z'
'-x, y+1/2, -z+1/2'
'-x, -y, -z'
'x, -y-1/2, z-1/2'

loop_
_atom_site_label
_atom_site_type_symbol
_atom_site_fract_x
_atom_site_fract_y
_atom_site_fract_z
_atom_site_U_iso_or_equiv
_atom_site_adp_type
_atom_site_occupancy
_atom_site_symmetry_multiplicity
_atom_site_calc_flag
_atom_site_refinement_flags
S1 S 0.88273(18) 0.13105(4) 1.07767(13) 0.0355(4) Uani 1 1 d .
S2 S 0.77776(19) 0.15783(4) 1.19944(13) 0.0380(4) Uani 1 1 d .
S3 S 0.1720(2) 0.22243(4) 0.60833(14) 0.0468(5) Uani 1 1 d .
S4 S 0.04889(19) 0.20523(4) 0.45406(14) 0.0415(5) Uani 1 1 d .
S5 S 0.76976(19) 0.07445(4) 0.35052(13) 0.0370(4) Uani 1 1 d .
S6 S 0.9070(2) 0.03659(4) 0.43488(14) 0.0404(4) Uani 1 1 d .
C1 C 1.0458(7) 0.05980(16) 0.5444(5) 0.0360(15) Uani 1 1 d .
H1A H 1.1113 0.0424 0.5921 0.043 Uiso 1 1 calc R
H1B H 1.1141 0.0742 0.5011 0.043 Uiso 1 1 calc R
C2 C 0.9714(6) 0.08299(15) 0.6281(5) 0.0294(14) Uani 1 1 d .
C3 C 0.9580(7) 0.11828(16) 0.6014(5) 0.0377(16) Uani 1 1 d .
H3A H 0.9991 0.1271 0.5337 0.045 Uiso 1 1 calc R
C4 C 0.8844(7) 0.14135(16) 0.6728(5) 0.0371(16) Uani 1 1 d .
H4A H 0.8722 0.1653 0.6512 0.044 Uiso 1 1 calc R
C5 C 0.8311(7) 0.12940(15) 0.7724(5) 0.0342(15) Uani 1 1 d .
H5A H 0.7829 0.1452 0.8205 0.041 Uiso 1 1 calc R
C6 C 0.8454(7) 0.09404(15) 0.8062(5) 0.0297(14) Uani 1 1 d .
C7 C 0.7927(7) 0.08129(16) 0.9131(5) 0.0342(15) Uani 1 1 d .
C8 C 0.8119(7) 0.04678(16) 0.9439(6) 0.0403(16) Uani 1 1 d .
H8A H 0.7788 0.0386 1.0155 0.048 Uiso 1 1 calc R
C9 C 0.8804(8) 0.02340(18) 0.8702(6) 0.0505(19) Uani 1 1 d .
H9A H 0.8939 -0.0003 0.8935 0.061 Uiso 1 1 calc R
C10 C 0.9280(7) 0.03428(16) 0.7657(6) 0.0400(16) Uani 1 1 d .
H10A H 0.9691 0.0180 0.7150 0.048 Uiso 1 1 calc R
C11 C 0.9154(7) 0.06997(15) 0.7337(5) 0.0308(14) Uani 1 1 d .
C12 C 0.7237(7) 0.10588(16) 0.9951(5) 0.0350(15) Uani 1 1 d .
H12A H 0.6682 0.0926 1.0512 0.042 Uiso 1 1 calc R
H12B H 0.6494 0.1218 0.9484 0.042 Uiso 1 1 calc R
C13 C 0.7488(7) 0.20223(16) 1.1399(5) 0.0400(16) Uani 1 1 d .
H13A H 0.6786 0.2147 1.1872 0.048 Uiso 1 1 calc R
H13B H 0.8495 0.2145 1.1518 0.048 Uiso 1 1 calc R
C14 C 0.6837(7) 0.20488(15) 1.0102(5) 0.0333(15) Uani 1 1 d .
C15 C 0.7788(8) 0.21519(15) 0.9312(6) 0.0428(17) Uani 1 1 d .
H15A H 0.8827 0.2212 0.9596 0.051 Uiso 1 1 calc R
C16 C 0.7270(8) 0.21718(15) 0.8080(6) 0.0421(17) Uani 1 1 d .
H16A H 0.7953 0.2247 0.7545 0.051 Uiso 1 1 calc R
C17 C 0.5786(7) 0.20822(15) 0.7656(5) 0.0361(15) Uani 1 1 d .
H17A H 0.5445 0.2095 0.6824 0.043 Uiso 1 1 calc R
C18 C 0.4738(7) 0.19696(14) 0.8446(5) 0.0275(13) Uani 1 1 d .
C19 C 0.3196(7) 0.18670(15) 0.8036(5) 0.0319(15) Uani 1 1 d .
C20 C 0.2209(7) 0.17873(17) 0.8842(5) 0.0401(16) Uani 1 1 d .
H20A H 0.1169 0.1727 0.8561 0.048 Uiso 1 1 calc R
C21 C 0.2705(7) 0.17935(17) 1.0069(5) 0.0426(17) Uani 1 1 d .
H21A H 0.1998 0.1742 1.0614 0.051 Uiso 1 1 calc R
C22 C 0.4207(7) 0.18738(16) 1.0487(5) 0.0364(15) Uani 1 1 d .
H22A H 0.4543 0.1867 1.1320 0.044 Uiso 1 1 calc R
C23 C 0.5265(7) 0.19667(14) 0.9700(5) 0.0288(14) Uani 1 1 d .
C24 C 0.2626(8) 0.18215(15) 0.6726(5) 0.0397(16) Uani 1 1 d .
H24A H 0.1866 0.1629 0.6620 0.048 Uiso 1 1 calc R
H24B H 0.3504 0.1758 0.6298 0.048 Uiso 1 1 calc R
C25 C 0.1823(7) 0.20996(17) 0.3433(5) 0.0410(16) Uani 1 1 d .
H25A H 0.1290 0.2026 0.2645 0.049 Uiso 1 1 calc R
H25B H 0.2093 0.2349 0.3373 0.049 Uiso 1 1 calc R
C26 C 0.3278(7) 0.18933(15) 0.3709(5) 0.0310(14) Uani 1 1 d .
C27 C 0.4615(7) 0.20703(16) 0.4140(5) 0.0377(16) Uani 1 1 d .
H27A H 0.4599 0.2317 0.4209 0.045 Uiso 1 1 calc R
C28 C 0.6007(7) 0.18854(17) 0.4479(5) 0.0365(15) Uani 1 1 d .
H28A H 0.6927 0.2011 0.4748 0.044 Uiso 1 1 calc R
C29 C 0.6044(7) 0.15335(16) 0.4424(5) 0.0321(14) Uani 1 1 d .
H29A H 0.6982 0.1415 0.4695 0.039 Uiso 1 1 calc R
C30 C 0.4714(7) 0.13344(16) 0.3970(5) 0.0308(14) Uani 1 1 d .
C31 C 0.4747(7) 0.09658(16) 0.3907(5) 0.0313(14) Uani 1 1 d .
C32 C 0.3444(7) 0.07891(16) 0.3389(5) 0.0370(16) Uani 1 1 d .
H32A H 0.3476 0.0542 0.3308 0.044 Uiso 1 1 calc R
C33 C 0.2071(7) 0.09710(17) 0.2980(5) 0.0368(15) Uani 1 1 d .
H33A H 0.1190 0.0846 0.2620 0.044 Uiso 1 1 calc R
C34 C 0.2001(7) 0.13245(16) 0.3098(5) 0.0334(15) Uani 1 1 d .
H34A H 0.1056 0.1442 0.2847 0.040 Uiso 1 1 calc R
C35 C 0.3315(7) 0.15202(15) 0.3590(5) 0.0291(14) Uani 1 1 d .
C36 C 0.6118(7) 0.07542(16) 0.4436(5) 0.0384(16) Uani 1 1 d .
H36A H 0.5777 0.0512 0.4558 0.046 Uiso 1 1 calc R
H36B H 0.6518 0.0852 0.5227 0.046 Uiso 1 1 calc R
C37 C 0.4222(10) 0.0706(3) 0.7083(8) 0.074(3) Uani 1 1 d .
H37A H 0.4420 0.0854 0.6445 0.089 Uiso 1 1 calc R
C38 C 0.4534(11) 0.0351(3) 0.7030(9) 0.084(3) Uani 1 1 d .
H38A H 0.4929 0.0255 0.6356 0.101 Uiso 1 1 calc R
C39 C 0.4273(11) 0.0145(3) 0.7934(9) 0.086(3) Uani 1 1 d .
H39A H 0.4482 -0.0098 0.7909 0.103 Uiso 1 1 calc R
C40 C 0.3688(10) 0.0289(2) 0.8921(8) 0.070(2) Uani 1 1 d .
H40A H 0.3540 0.0143 0.9575 0.084 Uiso 1 1 calc R
C41 C 0.3322(8) 0.0640(2) 0.8965(7) 0.0540(19) Uani 1 1 d .
C42 C 0.3632(8) 0.0848(2) 0.8043(7) 0.057(2) Uani 1 1 d .
H42A H 0.3438 0.1091 0.8066 0.068 Uiso 1 1 calc R
C43 C 0.2686(11) 0.0784(2) 0.9990(8) 0.089(3) Uani 1 1 d .
H43A H 0.2546 0.0597 1.0554 0.133 Uiso 1 1 calc R
H43B H 0.1686 0.0894 0.9721 0.133 Uiso 1 1 calc R
H43C H 0.3398 0.0959 1.0383 0.133 Uiso 1 1 calc R

loop_
_atom_site_aniso_label
_atom_site_aniso_U_11
_atom_site_aniso_U_22
_atom_site_aniso_U_33
_atom_site_aniso_U_23
_atom_site_aniso_U_13
_atom_site_aniso_U_12
S1 0.0299(9) 0.0479(10) 0.0273(8) -0.0081(7) -0.0010(6) 0.0028(8)
S2 0.0409(10) 0.0478(10) 0.0240(8) -0.0058(7) -0.0004(7) 0.0077(8)
S3 0.0671(13) 0.0422(10) 0.0290(9) -0.0027(8) -0.0013(8) 0.0173(9)
S4 0.0414(10) 0.0549(11) 0.0275(8) 0.0021(8) 0.0016(7) 0.0196(8)
S5 0.0405(10) 0.0433(9) 0.0279(8) 0.0009(7) 0.0073(7) 0.0115(8)
S6 0.0470(11) 0.0384(9) 0.0349(9) -0.0063(8) 0.0015(8) 0.0118(8)
C1 0.032(4) 0.045(4) 0.031(3) -0.002(3) 0.003(3) 0.009(3)
C2 0.025(3) 0.042(4) 0.022(3) -0.002(3) 0.005(2) 0.002(3)
C3 0.039(4) 0.040(4) 0.034(4) -0.003(3) 0.002(3) 0.002(3)
C4 0.045(4) 0.032(4) 0.032(4) 0.002(3) -0.005(3) 0.003(3)
C5 0.035(4) 0.036(4) 0.029(3) -0.006(3) -0.004(3) 0.002(3)
C6 0.028(3) 0.031(3) 0.026(3) -0.003(3) -0.008(3) 0.001(3)
C7 0.028(4) 0.040(4) 0.035(4) -0.009(3) 0.007(3) -0.003(3)
C8 0.057(5) 0.033(4) 0.033(4) -0.002(3) 0.015(3) -0.002(3)
C9 0.067(5) 0.041(4) 0.044(4) 0.003(3) 0.009(4) 0.009(4)
C10 0.050(4) 0.035(4) 0.035(4) 0.001(3) 0.006(3) 0.006(3)
C11 0.031(4) 0.035(4) 0.025(3) -0.002(3) -0.004(3) 0.009(3)
C12 0.032(4) 0.039(4) 0.034(4) -0.004(3) 0.003(3) 0.000(3)
C13 0.038(4) 0.046(4) 0.034(4) -0.016(3) -0.004(3) 0.002(3)
C14 0.036(4) 0.030(3) 0.034(4) -0.003(3) 0.007(3) 0.001(3)
C15 0.039(4) 0.033(4) 0.056(5) -0.003(3) 0.007(3) -0.008(3)
C16 0.048(5) 0.031(4) 0.051(4) 0.002(3) 0.023(3) 0.006(3)
C17 0.048(4) 0.032(3) 0.029(3) 0.007(3) 0.007(3) 0.005(3)
C18 0.037(4) 0.022(3) 0.025(3) -0.002(3) 0.009(3) 0.002(3)
C19 0.038(4) 0.037(4) 0.020(3) -0.005(3) -0.002(3) 0.003(3)
C20 0.033(4) 0.057(4) 0.031(4) 0.000(3) 0.008(3) -0.002(3)
C21 0.042(4) 0.059(4) 0.027(4) 0.001(3) 0.008(3) -0.002(3)
C22 0.041(4) 0.045(4) 0.024(3) -0.002(3) 0.006(3) 0.003(3)
C23 0.033(4) 0.031(3) 0.022(3) -0.001(3) 0.001(3) 0.001(3)
C24 0.052(4) 0.038(4) 0.027(3) -0.001(3) -0.002(3) 0.008(3)
C25 0.051(4) 0.047(4) 0.024(3) 0.004(3) 0.003(3) 0.011(3)
C26 0.040(4) 0.039(4) 0.016(3) 0.006(3) 0.012(3) 0.005(3)
C27 0.050(4) 0.036(4) 0.028(3) -0.002(3) 0.012(3) 0.002(3)
C28 0.033(4) 0.048(4) 0.031(3) -0.005(3) 0.016(3) -0.007(3)
C29 0.024(3) 0.043(4) 0.030(3) -0.004(3) 0.007(3) 0.006(3)
C30 0.032(4) 0.043(4) 0.018(3) 0.003(3) 0.007(3) 0.004(3)
C31 0.026(3) 0.043(4) 0.025(3) 0.002(3) 0.003(3) 0.004(3)
C32 0.046(4) 0.034(4) 0.032(3) -0.003(3) 0.007(3) 0.011(3)
C33 0.034(4) 0.050(4) 0.026(3) -0.005(3) 0.003(3) -0.001(3)
C34 0.027(3) 0.050(4) 0.023(3) 0.002(3) 0.003(3) 0.007(3)
C35 0.034(4) 0.037(4) 0.018(3) 0.000(3) 0.007(3) 0.003(3)
C36 0.037(4) 0.046(4) 0.032(4) 0.003(3) 0.006(3) 0.005(3)
C37 0.073(6) 0.091(7) 0.059(6) 0.020(5) 0.013(5) 0.006(5)
C38 0.086(7) 0.099(8) 0.071(6) -0.015(6) 0.020(5) -0.013(6)
C39 0.095(8) 0.072(6) 0.092(7) -0.008(6) 0.022(6) -0.007(5)
C40 0.092(7) 0.050(5) 0.073(6) 0.012(5) 0.029(5) -0.006(5)
C41 0.044(5) 0.069(5) 0.050(5) -0.001(4) 0.009(4) -0.006(4)
C42 0.059(5) 0.066(5) 0.047(5) 0.007(4) 0.012(4) 0.001(4)
C43 0.115(8) 0.081(7) 0.078(6) -0.006(5) 0.043(6) -0.007(6)

loop_
_atom_type_symbol
_atom_type_description
_atom_type_scat_dispersion_real
_atom_type_scat_dispersion_imag
_atom_type_scat_source
C C 0.0033 0.0016 'International Tables Vol C Tables 4.2.6.8 and 6.1.1.4'
H H 0.0000 0.0000 'International Tables Vol C Tables 4.2.6.8 and 6.1.1.4'
S S 0.1246 0.1234 'International Tables Vol C Tables 4.2.6.8 and 6.1.1.4'

loop_
_geom_angle_atom_site_label_1
_geom_angle_atom_site_label_2
_geom_angle_atom_site_label_3
_geom_angle
C12 S1 S2 103.3(2)
C13 S2 S1 105.7(2)
C24 S3 S4 102.6(2)
C25 S4 S3 104.1(2)
C36 S5 S6 100.7(2)
C1 S6 S5 105.4(2)
C2 C1 S6 114.0(4)
C2 C1 H1A 108.8
S6 C1 H1A 108.8
C2 C1 H1B 108.8
S6 C1 H1B 108.8
H1A C1 H1B 107.7
C3 C2 C11 119.4(6)
C3 C2 C1 118.0(5)
C11 C2 C1 122.7(5)
C2 C3 C4 121.2(6)
C2 C3 H3A 119.4
C4 C3 H3A 119.4
C5 C4 C3 119.9(6)
C5 C4 H4A 120.0
C3 C4 H4A 120.0
C4 C5 C6 121.5(6)
C4 C5 H5A 119.2
C6 C5 H5A 119.2
C5 C6 C11 119.7(6)
C5 C6 C7 122.0(6)
C11 C6 C7 118.4(5)
C8 C7 C6 120.0(6)
C8 C7 C12 119.5(6)
C6 C7 C12 120.4(5)
C7 C8 C9 120.6(6)
C7 C8 H8A 119.7
C9 C8 H8A 119.7
C10 C9 C8 121.3(6)
C10 C9 H9A 119.4
C8 C9 H9A 119.4
C9 C10 C11 119.5(6)
C9 C10 H10A 120.3
C11 C10 H10A 120.3
C10 C11 C6 120.2(6)
C10 C11 C2 121.6(6)
C6 C11 C2 118.3(5)
C7 C12 S1 107.7(4)
C7 C12 H12A 110.2
S1 C12 H12A 110.2
C7 C12 H12B 110.2
S1 C12 H12B 110.2
H12A C12 H12B 108.5
C14 C13 S2 115.9(4)
C14 C13 H13A 108.3
S2 C13 H13A 108.3
C14 C13 H13B 108.3
S2 C13 H13B 108.3
H13A C13 H13B 107.4
C15 C14 C23 120.2(5)
C15 C14 C13 118.5(6)
C23 C14 C13 121.3(6)
C14 C15 C16 121.5(6)
C14 C15 H15A 119.2
C16 C15 H15A 119.2
C17 C16 C15 120.0(6)
C17 C16 H16A 120.0
C15 C16 H16A 120.0
C16 C17 C18 120.9(6)
C16 C17 H17A 119.6
C18 C17 H17A 119.6
C19 C18 C17 122.6(5)
C19 C18 C23 119.1(5)
C17 C18 C23 118.3(5)
C20 C19 C18 119.9(5)
C20 C19 C24 118.2(6)
C18 C19 C24 121.8(6)
C19 C20 C21 121.1(6)
C19 C20 H20A 119.4
C21 C20 H20A 119.4
C22 C21 C20 120.2(6)
C22 C21 H21A 119.9
C20 C21 H21A 119.9
C21 C22 C23 121.1(5)
C21 C22 H22A 119.4
C23 C22 H22A 119.4
C22 C23 C14 122.6(5)
C22 C23 C18 118.4(5)
C14 C23 C18 118.9(5)
C19 C24 S3 111.1(4)
C19 C24 H24A 109.4
S3 C24 H24A 109.4
C19 C24 H24B 109.4
S3 C24 H24B 109.4
H24A C24 H24B 108.0
C26 C25 S4 113.9(4)
C26 C25 H25A 108.8
S4 C25 H25A 108.8
C26 C25 H25B 108.8
S4 C25 H25B 108.8
H25A C25 H25B 107.7
C27 C26 C35 119.5(5)
C27 C26 C25 118.0(6)
C35 C26 C25 122.4(5)
C26 C27 C28 120.4(6)
C26 C27 H27A 119.8
C28 C27 H27A 119.8
C29 C28 C27 120.8(6)
C29 C28 H28A 119.6
C27 C28 H28A 119.6
C28 C29 C30 121.8(6)
C28 C29 H29A 119.1
C30 C29 H29A 119.1
C31 C30 C29 122.0(5)
C31 C30 C35 120.3(5)
C29 C30 C35 117.7(5)
C32 C31 C30 119.2(5)
C32 C31 C36 118.1(6)
C30 C31 C36 122.6(5)
C31 C32 C33 120.8(6)
C31 C32 H32A 119.6
C33 C32 H32A 119.6
C34 C33 C32 120.4(6)
C34 C33 H33A 119.8
C32 C33 H33A 119.8
C33 C34 C35 121.2(5)
C33 C34 H34A 119.4
C35 C34 H34A 119.4
C34 C35 C30 118.0(5)
C34 C35 C26 122.3(5)
C30 C35 C26 119.7(5)
C31 C36 S5 113.6(4)
C31 C36 H36A 108.8
S5 C36 H36A 108.8
C31 C36 H36B 108.8
S5 C36 H36B 108.8
H36A C36 H36B 107.7
C42 C37 C38 121.1(9)
C42 C37 H37A 119.5
C38 C37 H37A 119.5
C39 C38 C37 119.4(9)
C39 C38 H38A 120.3
C37 C38 H38A 120.3
C38 C39 C40 119.7(9)
C38 C39 H39A 120.2
C40 C39 H39A 120.2
C41 C40 C39 121.5(8)
C41 C40 H40A 119.3
C39 C40 H40A 119.3
C42 C41 C40 117.9(8)
C42 C41 C43 121.4(8)
C40 C41 C43 120.7(8)
C41 C42 C37 120.5(8)
C41 C42 H42A 119.8
C37 C42 H42A 119.8
C41 C43 H43A 109.5
C41 C43 H43B 109.5
H43A C43 H43B 109.5
C41 C43 H43C 109.5
H43A C43 H43C 109.5
H43B C43 H43C 109.5

loop_
_geom_bond_atom_site_label_1
_geom_bond_atom_site_label_2
_geom_bond_distance
S1 C12 1.840(6)
S1 S2 2.031(2)
S2 C13 1.834(6)
S3 C24 1.838(6)
S3 S4 2.034(2)
S4 C25 1.831(7)
S5 C36 1.844(6)
S5 S6 2.036(2)
S6 C1 1.843(6)
C1 C2 1.507(8)
C1 H1A 0.9900
C1 H1B 0.9900
C2 C3 1.386(8)
C2 C11 1.440(8)
C3 C4 1.409(8)
C3 H3A 0.9500
C4 C5 1.355(8)
C4 H4A 0.9500
C5 C6 1.408(8)
C5 H5A 0.9500
C6 C11 1.425(8)
C6 C7 1.435(8)
C7 C8 1.371(8)
C7 C12 1.504(8)
C8 C9 1.410(9)
C8 H8A 0.9500
C9 C10 1.370(9)
C9 H9A 0.9500
C10 C11 1.414(8)
C10 H10A 0.9500
C12 H12A 0.9900
C12 H12B 0.9900
C13 C14 1.504(8)
C13 H13A 0.9900
C13 H13B 0.9900
C14 C15 1.358(9)
C14 C23 1.423(8)
C15 C16 1.408(9)
C15 H15A 0.9500
C16 C17 1.365(8)
C16 H16A 0.9500
C17 C18 1.428(8)
C17 H17A 0.9500
C18 C19 1.420(8)
C18 C23 1.432(7)
C19 C20 1.370(8)
C19 C24 1.510(7)
C20 C21 1.398(8)
C20 H20A 0.9500
C21 C22 1.370(8)
C21 H21A 0.9500
C22 C23 1.411(8)
C22 H22A 0.9500
C24 H24A 0.9900
C24 H24B 0.9900
C25 C26 1.494(8)
C25 H25A 0.9900
C25 H25B 0.9900
C26 C27 1.381(8)
C26 C35 1.436(8)
C27 C28 1.415(8)
C27 H27A 0.9500
C28 C29 1.350(8)
C28 H28A 0.9500
C29 C30 1.427(8)
C29 H29A 0.9500
C30 C31 1.414(8)
C30 C35 1.430(8)
C31 C32 1.385(8)
C31 C36 1.502(8)
C32 C33 1.411(8)
C32 H32A 0.9500
C33 C34 1.362(8)
C33 H33A 0.9500
C34 C35 1.421(8)
C34 H34A 0.9500
C36 H36A 0.9900
C36 H36B 0.9900
C37 C42 1.374(11)
C37 C38 1.391(12)
C37 H37A 0.9500
C38 C39 1.335(12)
C38 H38A 0.9500
C39 C40 1.402(12)
C39 H39A 0.9500
C40 C41 1.383(10)
C40 H40A 0.9500
C41 C42 1.367(10)
C41 C43 1.460(10)
C42 H42A 0.9500
C43 H43A 0.9800
C43 H43B 0.9800
C43 H43C 0.9800

loop_
_geom_torsion_atom_site_label_1
_geom_torsion_atom_site_label_2
_geom_torsion_atom_site_label_3
_geom_torsion_atom_site_label_4
_geom_torsion
C12 S1 S2 C13 -101.0(3)
C24 S3 S4 C25 -91.3(3)
C36 S5 S6 C1 -92.0(3)
S5 S6 C1 C2 54.7(5)
S6 C1 C2 C3 -97.4(6)
S6 C1 C2 C11 83.0(6)
C11 C2 C3 C4 -2.8(8)
C1 C2 C3 C4 177.5(5)
C2 C3 C4 C5 2.8(9)
C3 C4 C5 C6 -0.8(8)
C4 C5 C6 C11 -0.9(8)
C4 C5 C6 C7 178.5(5)
C5 C6 C7 C8 -178.6(6)
C11 C6 C7 C8 0.8(8)
C5 C6 C7 C12 -1.8(8)
C11 C6 C7 C12 177.6(5)
C6 C7 C8 C9 -1.3(9)
C12 C7 C8 C9 -178.2(6)
C7 C8 C9 C10 -0.7(10)
C8 C9 C10 C11 3.2(10)
C9 C10 C11 C6 -3.7(9)
C9 C10 C11 C2 176.6(6)
C5 C6 C11 C10 -178.9(5)
C7 C6 C11 C10 1.7(8)
C5 C6 C11 C2 0.8(8)
C7 C6 C11 C2 -178.6(5)
C3 C2 C11 C10 -179.3(5)
C1 C2 C11 C10 0.4(8)
C3 C2 C11 C6 1.0(8)
C1 C2 C11 C6 -179.4(5)
C8 C7 C12 S1 101.6(6)
C6 C7 C12 S1 -75.2(6)
S2 S1 C12 C7 -172.5(4)
S1 S2 C13 C14 46.2(5)
S2 C13 C14 C15 -107.5(6)
S2 C13 C14 C23 72.2(7)
C23 C14 C15 C16 -1.7(9)
C13 C14 C15 C16 178.0(5)
C14 C15 C16 C17 -0.8(9)
C15 C16 C17 C18 0.3(9)
C16 C17 C18 C19 -178.6(5)
C16 C17 C18 C23 2.5(8)
C17 C18 C19 C20 -175.0(6)
C23 C18 C19 C20 3.9(9)
C17 C18 C19 C24 8.8(9)
C23 C18 C19 C24 -172.4(5)
C18 C19 C20 C21 -2.2(10)
C24 C19 C20 C21 174.2(6)
C19 C20 C21 C22 -1.2(10)
C20 C21 C22 C23 2.9(10)
C21 C22 C23 C14 -179.5(6)
C21 C22 C23 C18 -1.0(9)
C15 C14 C23 C22 -177.0(6)
C13 C14 C23 C22 3.3(9)
C15 C14 C23 C18 4.6(9)
C13 C14 C23 C18 -175.1(5)
C19 C18 C23 C22 -2.3(8)
C17 C18 C23 C22 176.6(5)
C19 C18 C23 C14 176.2(5)
C17 C18 C23 C14 -4.9(8)
C20 C19 C24 S3 90.3(6)
C18 C19 C24 S3 -93.4(6)
S4 S3 C24 C19 -162.6(4)
S3 S4 C25 C26 59.9(5)
S4 C25 C26 C27 -104.5(6)
S4 C25 C26 C35 72.9(6)
C35 C26 C27 C28 -0.9(8)
C25 C26 C27 C28 176.5(5)
C26 C27 C28 C29 -2.1(9)
C27 C28 C29 C30 3.2(9)
C28 C29 C30 C31 179.8(6)
C28 C29 C30 C35 -1.1(8)
C29 C30 C31 C32 -176.0(5)
C35 C30 C31 C32 5.0(9)
C29 C30 C31 C36 7.1(9)
C35 C30 C31 C36 -171.9(5)
C30 C31 C32 C33 -3.2(9)
C36 C31 C32 C33 173.9(6)
C31 C32 C33 C34 -0.6(9)
C32 C33 C34 C35 2.5(9)
C33 C34 C35 C30 -0.6(8)
C33 C34 C35 C26 179.1(5)
C31 C30 C35 C34 -3.1(8)
C29 C30 C35 C34 177.8(5)
C31 C30 C35 C26 177.2(5)
C29 C30 C35 C26 -1.9(8)
C27 C26 C35 C34 -176.8(5)
C25 C26 C35 C34 5.9(8)
C27 C26 C35 C30 2.9(8)
C25 C26 C35 C30 -174.4(5)
C32 C31 C36 S5 104.0(6)
C30 C31 C36 S5 -79.1(7)
S6 S5 C36 C31 -169.3(4)
C42 C37 C38 C39 -0.9(14)
C37 C38 C39 C40 0.1(14)
C38 C39 C40 C41 2.3(14)
C39 C40 C41 C42 -3.8(12)
C39 C40 C41 C43 178.8(8)
C40 C41 C42 C37 2.9(11)
C43 C41 C42 C37 -179.6(8)
C38 C37 C42 C41 -0.7(12)
